data_7062477
loop_
_publ_author_name
'Wang, Nan'
'Zhou, Qing-Dong'
'Jia, Zhiyu'

_publ_section_title
;
 Bimetallic Re(i)/Pt(ii)/Pd(ii) complexes: study of synthesis and
 properties
;
_journal_issue 23
_journal_name_full 'New Journal of Chemistry'
_journal_page_first 11210
_journal_page_last 11215
_journal_paper_doi 10.1039/D3NJ00965C
_journal_volume 47
_journal_year 2023
_chemical_formula_sum 'C45 H39 Cl N5 O5 Pt Re'
_chemical_formula_weight 1146.55
_space_group_IT_number 33
_space_group_name_Hall 'P 2c -2n'
_space_group_name_H-M_alt 'P n a 21'
_symmetry_cell_setting orthorhombic
_symmetry_space_group_name_H-M 'P n a 21'
_atom_sites_solution_hydrogens geom
_atom_sites_solution_primary direct
_atom_sites_solution_secondary difmap
_audit_creation_method SHELXL-97
_audit_update_record
;
2012-08-27 deposited with the CCDC.	2023-05-10 downloaded from the CCDC.
;
_cell_angle_alpha 90.00
_cell_angle_beta 90.00
_cell_angle_gamma 90.00
_cell_formula_units_Z 4
_cell_length_a 43.4528(12)
_cell_length_b 11.8801(3)
_cell_length_c 8.1619(2)
_cell_measurement_reflns_used 2007
_cell_measurement_temperature 180(2)
_cell_measurement_theta_max 20.38
_cell_measurement_theta_min 2.54
_cell_volume 4213.37(19)
_computing_cell_refinement 'Bruker SAINT'
_computing_data_collection 'Bruker APEX2'
_computing_data_reduction 'Bruker SAINT'
_computing_molecular_graphics 'Bruker SHELXTL'
_computing_publication_material 'Bruker SHELXTL'
_computing_structure_refinement 'SHELXL-97 (Sheldrick, 1997)'
_computing_structure_solution 'SHELXS-97 (Sheldrick, 1990)'
_diffrn_ambient_temperature 180(2)
_diffrn_measured_fraction_theta_full 0.998
_diffrn_measured_fraction_theta_max 0.998
_diffrn_measurement_device_type 'Bruker APEX-II CCD'
_diffrn_measurement_method '\f and \w scans'
_diffrn_radiation_monochromator graphite
_diffrn_radiation_source 'fine-focus sealed tube'
_diffrn_radiation_type MoK\a
_diffrn_radiation_wavelength 0.71073
_diffrn_reflns_av_R_equivalents 0.0962
_diffrn_reflns_av_sigmaI/netI 0.1397
_diffrn_reflns_limit_h_max 52
_diffrn_reflns_limit_h_min -54
_diffrn_reflns_limit_k_max 12
_diffrn_reflns_limit_k_min -14
_diffrn_reflns_limit_l_max 10
_diffrn_reflns_limit_l_min -10
_diffrn_reflns_number 20645
_diffrn_reflns_theta_full 26.50
_diffrn_reflns_theta_max 26.50
_diffrn_reflns_theta_min 1.78
_diffrn_standards_number 0
_exptl_absorpt_coefficient_mu 6.302
_exptl_absorpt_correction_T_max 0.9397
_exptl_absorpt_correction_T_min 0.7036
_exptl_absorpt_correction_type multi-scan
_exptl_crystal_colour yellow
_exptl_crystal_density_diffrn 1.807
_exptl_crystal_density_method 'not measured'
_exptl_crystal_description thin
_exptl_crystal_F_000 2216
_exptl_crystal_size_max 0.06
_exptl_crystal_size_mid 0.06
_exptl_crystal_size_min 0.01
_refine_diff_density_max 2.970
_refine_diff_density_min -2.025
_refine_diff_density_rms 0.208
_refine_ls_abs_structure_details 'Flack H D (1983), Acta Cryst. A39, 876-881'
_refine_ls_abs_structure_Flack 0.05(2)
_refine_ls_extinction_coef 0.00047(9)
_refine_ls_extinction_expression Fc^*^=kFc[1+0.001xFc^2^\l^3^/sin(2\q)]^-1/4^
_refine_ls_extinction_method SHELXL
_refine_ls_goodness_of_fit_ref 1.035
_refine_ls_hydrogen_treatment constr
_refine_ls_matrix_type full
_refine_ls_number_parameters 492
_refine_ls_number_reflns 8183
_refine_ls_number_restraints 2
_refine_ls_restrained_S_all 1.035
_refine_ls_R_factor_all 0.1346
_refine_ls_R_factor_gt 0.0747
_refine_ls_shift/su_max 0.001
_refine_ls_shift/su_mean 0.000
_refine_ls_structure_factor_coef Fsqd
_refine_ls_weighting_details 'calc w=1/[\s^2^(Fo^2^)+(0.0540P)^2^+28.0000P] where P=(Fo^2^+2Fc^2^)/3'
_refine_ls_weighting_scheme calc
_refine_ls_wR_factor_gt 0.1463
_refine_ls_wR_factor_ref 0.1713
_reflns_number_gt 4995
_reflns_number_total 8183
_reflns_threshold_expression >2sigma(I)
_cod_data_source_file d3nj00965c2.cif
_cod_data_source_block nan16
_cod_depositor_comments
;
The following automatic conversions were performed:

data item '_symmetry_cell_setting' value 'Orthorhombic' was changed
to 'orthorhombic' in accordance with the
/home/data/users/saulius/crontab/automatic-downloads/rss-feeds/RSC/lib/dictionaries/cif_core.dic
dictionary named 'cif_core.dic' version 2.4.2 last updated on
2011-04-26.

Automatic conversion script
Id: cif_fix_values 8170 2020-07-09 18:12:32Z antanas 

 Adding full bibliography for 7062477.cif.
;
_cod_original_sg_symbol_H-M Pna2(1)
_cod_database_code 7062477

loop_
_symmetry_equiv_pos_as_xyz
'x, y, z'
'-x, -y, z+1/2'
'-x+1/2, y+1/2, z+1/2'
'x+1/2, -y+1/2, z'

loop_
_atom_site_label
_atom_site_type_symbol
_atom_site_fract_x
_atom_site_fract_y
_atom_site_fract_z
_atom_site_U_iso_or_equiv
_atom_site_adp_type
_atom_site_occupancy
_atom_site_symmetry_multiplicity
_atom_site_calc_flag
_atom_site_refinement_flags
_atom_site_disorder_assembly
_atom_site_disorder_group
Pt1 Pt 0.58417(2) 0.56584(8) 1.42745(9) 0.0481(3) Uani 1 1 d D . .
Re1 Re 0.722138(17) 1.07420(7) 2.69189(8) 0.0361(2) Uani 1 1 d . . .
Cl1 Cl 0.66752(13) 1.0762(5) 2.7686(6) 0.0462(13) Uani 1 1 d . . .
O1 O 0.7398(4) 0.9536(12) 3.0106(17) 0.046(4) Uani 1 1 d . . .
O2 O 0.7332(4) 1.3064(16) 2.8523(19) 0.066(5) Uani 1 1 d . . .
O3 O 0.7891(4) 1.0605(15) 2.5941(18) 0.056(4) Uani 1 1 d . . .
O4 O 0.5531(3) 0.6341(12) 1.2737(16) 0.055(4) Uani 1 1 d D . .
O5 O 0.5853(3) 0.4144(12) 1.3032(17) 0.051(4) Uani 1 1 d . . .
N1 N 0.7088(4) 0.9280(15) 2.5522(18) 0.039(4) Uani 1 1 d . . .
N2 N 0.7043(4) 1.1390(14) 2.4563(17) 0.036(4) Uani 1 1 d . . .
N3 N 0.6799(4) 0.8541(14) 2.3529(16) 0.034(4) Uani 1 1 d . . .
N4 N 0.6142(3) 0.5093(16) 1.5957(19) 0.038(4) Uani 1 1 d . . .
N5 N 0.6049(5) 0.7775(17) 1.800(2) 0.053(5) Uani 1 1 d . . .
C1 C 0.7336(5) 1.0019(18) 2.893(3) 0.042(6) Uani 1 1 d . . .
C2 C 0.7290(5) 1.215(2) 2.793(2) 0.043(6) Uani 1 1 d . . .
C3 C 0.7650(5) 1.069(2) 2.619(2) 0.042(5) Uani 1 1 d . . .
C4 C 0.7069(3) 0.8140(8) 2.5763(15) 0.026(4) Uiso 1 1 d G . .
C5 C 0.7203(3) 0.7413(11) 2.6890(15) 0.070(6) Uiso 1 1 d G . .
H5A H 0.7332 0.7702 2.7731 0.085 Uiso 1 1 calc R . .
C6 C 0.7148(3) 0.6262(10) 2.6788(17) 0.050(5) Uani 1 1 d G . .
H6A H 0.7240 0.5765 2.7559 0.060 Uiso 1 1 calc R . .
C7 C 0.6960(3) 0.5838(8) 2.5558(18) 0.061(7) Uani 1 1 d G . .
H7A H 0.6922 0.5052 2.5489 0.073 Uiso 1 1 calc R . .
C8 C 0.6826(3) 0.6565(11) 2.4431(15) 0.042(5) Uani 1 1 d G . .
H8A H 0.6697 0.6276 2.3590 0.051 Uiso 1 1 calc R . .
C9 C 0.6880(3) 0.7716(10) 2.4533(13) 0.038(5) Uani 1 1 d G . .
C10 C 0.6924(4) 0.9502(13) 2.421(2) 0.023(4) Uani 1 1 d . . .
C11 C 0.6899(5) 1.0690(16) 2.357(2) 0.035(5) Uani 1 1 d . . .
C12 C 0.6785(4) 1.1038(17) 2.210(3) 0.036(5) Uani 1 1 d . . .
H12A H 0.6695 1.0500 2.1384 0.043 Uiso 1 1 calc R . .
C13 C 0.6797(5) 1.2137(19) 2.162(2) 0.045(5) Uani 1 1 d . . .
H13A H 0.6712 1.2373 2.0607 0.054 Uiso 1 1 calc R . .
C14 C 0.6939(6) 1.290(2) 2.267(2) 0.055(7) Uani 1 1 d . . .
H14A H 0.6957 1.3677 2.2392 0.066 Uiso 1 1 calc R . .
C15 C 0.7055(5) 1.2471(17) 2.418(3) 0.044(5) Uani 1 1 d . . .
H15A H 0.7145 1.2980 2.4936 0.053 Uiso 1 1 calc R . .
C16 C 0.6604(4) 0.8462(16) 2.209(2) 0.034(4) Uani 1 1 d . . .
C17 C 0.6294(5) 0.854(2) 2.2240(19) 0.058(7) Uani 1 1 d . . .
H17A H 0.6205 0.8723 2.3269 0.070 Uiso 1 1 calc R . .
C18 C 0.6105(6) 0.834(2) 2.090(2) 0.051(7) Uani 1 1 d . . .
H18A H 0.5888 0.8422 2.1011 0.061 Uiso 1 1 calc R . .
C19 C 0.6226(5) 0.8031(15) 1.941(3) 0.044(5) Uani 1 1 d . . .
C20 C 0.6552(4) 0.7987(16) 1.926(3) 0.043(5) Uani 1 1 d . . .
H20A H 0.6644 0.7836 1.8224 0.051 Uiso 1 1 calc R . .
C21 C 0.6734(5) 0.8166(18) 2.0612(19) 0.036(5) Uani 1 1 d . . .
H21A H 0.6951 0.8085 2.0528 0.043 Uiso 1 1 calc R . .
C22 C 0.5867(5) 0.6950(18) 1.568(3) 0.046(6) Uani 1 1 d . . .
C23 C 0.5731(5) 0.803(2) 1.584(3) 0.054(7) Uani 1 1 d . . .
C24 C 0.5510(7) 0.867(2) 1.490(3) 0.076(9) Uani 1 1 d . . .
H24A H 0.5419 0.8353 1.3947 0.091 Uiso 1 1 calc R . .
C25 C 0.5437(10) 0.969(3) 1.536(4) 0.126(16) Uani 1 1 d . . .
H25A H 0.5299 1.0101 1.4689 0.151 Uiso 1 1 calc R . .
C26 C 0.5551(9) 1.022(3) 1.681(6) 0.150(18) Uani 1 1 d . . .
H26A H 0.5475 1.0939 1.7122 0.180 Uiso 1 1 calc R . .
C27 C 0.5768(8) 0.970(2) 1.774(4) 0.098(12) Uani 1 1 d . . .
H27A H 0.5860 1.0075 1.8642 0.117 Uiso 1 1 calc R . .
C28 C 0.5856(5) 0.8580(18) 1.731(2) 0.045(6) Uani 1 1 d . . .
C29 C 0.6063(4) 0.6915(14) 1.705(2) 0.027(4) Uani 1 1 d . . .
C30 C 0.6205(4) 0.5787(19) 1.727(3) 0.045(6) Uani 1 1 d . . .
C31 C 0.6383(6) 0.542(2) 1.852(3) 0.077(9) Uani 1 1 d . . .
H31A H 0.6403 0.5865 1.9490 0.092 Uiso 1 1 calc R . .
C32 C 0.6534(6) 0.440(2) 1.839(3) 0.059(7) Uani 1 1 d . . .
H32A H 0.6689 0.4214 1.9157 0.071 Uiso 1 1 calc R . .
C33 C 0.6464(6) 0.3665(16) 1.715(3) 0.060(7) Uani 1 1 d . . .
H33A H 0.6541 0.2918 1.7131 0.072 Uiso 1 1 calc R . .
C34 C 0.6263(5) 0.4101(18) 1.589(2) 0.044(6) Uani 1 1 d . . .
H34A H 0.6219 0.3639 1.4966 0.052 Uiso 1 1 calc R . .
C35 C 0.5665(5) 0.3933(17) 1.177(3) 0.048(5) Uani 1 1 d . . .
C36 C 0.5471(5) 0.465(2) 1.113(3) 0.062(8) Uani 1 1 d . . .
H36A H 0.5351 0.4358 1.0259 0.075 Uiso 1 1 calc R . .
C37 C 0.5411(5) 0.573(2) 1.149(3) 0.055(6) Uiso 1 1 d . . .
C38 C 0.5825(10) 0.283(4) 0.956(7) 0.187(19) Uani 1 1 d . . .
H38A H 0.6027 0.2467 0.9506 0.281 Uiso 1 1 calc R . .
H38B H 0.5847 0.3632 0.9283 0.281 Uiso 1 1 calc R . .
H38C H 0.5686 0.2473 0.8770 0.281 Uiso 1 1 calc R . .
C39 C 0.5976(9) 0.215(4) 1.203(9) 0.28(4) Uani 1 1 d . . .
H39A H 0.6071 0.1637 1.1239 0.420 Uiso 1 1 calc R . .
H39B H 0.5911 0.1725 1.2999 0.420 Uiso 1 1 calc R . .
H39C H 0.6126 0.2725 1.2357 0.420 Uiso 1 1 calc R . .
C40 C 0.5441(10) 0.208(3) 1.115(5) 0.148(16) Uiso 1 1 d . . .
H40A H 0.5286 0.2477 1.0493 0.222 Uiso 1 1 calc R . .
H40B H 0.5361 0.1943 1.2248 0.222 Uiso 1 1 calc R . .
H40C H 0.5492 0.1364 1.0621 0.222 Uiso 1 1 calc R . .
C41 C 0.5132(7) 0.757(2) 1.113(4) 0.094(10) Uiso 1 1 d . . .
H41A H 0.5016 0.7543 1.2153 0.140 Uiso 1 1 calc R . .
H41B H 0.5017 0.8001 1.0309 0.140 Uiso 1 1 calc R . .
H41C H 0.5332 0.7924 1.1317 0.140 Uiso 1 1 calc R . .
C42 C 0.4884(7) 0.583(3) 1.038(5) 0.137(16) Uani 1 1 d . . .
H42A H 0.4817 0.5581 1.1463 0.206 Uiso 1 1 calc R . .
H42B H 0.4907 0.5182 0.9652 0.206 Uiso 1 1 calc R . .
H42C H 0.4730 0.6349 0.9921 0.206 Uiso 1 1 calc R . .
C43 C 0.5307(12) 0.654(4) 0.874(4) 0.18(2) Uani 1 1 d . . .
H43A H 0.5294 0.5808 0.8181 0.271 Uiso 1 1 calc R . .
H43B H 0.5522 0.6783 0.8780 0.271 Uiso 1 1 calc R . .
H43C H 0.5184 0.7094 0.8141 0.271 Uiso 1 1 calc R . .
C44 C 0.5696(6) 0.272(3) 1.125(4) 0.096(12) Uani 1 1 d . . .
C45 C 0.5180(6) 0.642(2) 1.052(2) 0.046(6) Uani 1 1 d . . .

loop_
_atom_site_aniso_label
_atom_site_aniso_U_11
_atom_site_aniso_U_22
_atom_site_aniso_U_33
_atom_site_aniso_U_23
_atom_site_aniso_U_13
_atom_site_aniso_U_12
Pt1 0.0506(5) 0.0525(6) 0.0411(4) -0.0158(5) -0.0085(4) -0.0064(5)
Re1 0.0423(4) 0.0388(4) 0.0273(3) -0.0083(5) -0.0079(4) -0.0009(5)
Cl1 0.054(3) 0.045(3) 0.040(2) -0.005(3) -0.001(2) 0.002(3)
O1 0.055(10) 0.038(10) 0.047(8) 0.016(7) -0.018(7) -0.013(8)
O2 0.075(13) 0.062(12) 0.061(10) 0.000(9) -0.017(9) -0.009(10)
O3 0.047(10) 0.062(12) 0.058(9) 0.007(8) -0.008(8) 0.000(10)
O4 0.055(10) 0.050(10) 0.061(9) -0.015(8) 0.025(8) -0.005(9)
O5 0.048(9) 0.048(10) 0.057(8) -0.016(8) -0.014(7) -0.013(9)
N1 0.027(9) 0.051(11) 0.039(8) 0.016(9) 0.001(7) -0.004(10)
N2 0.056(11) 0.033(10) 0.020(7) 0.006(7) -0.009(7) 0.001(9)
N3 0.034(10) 0.038(11) 0.029(8) -0.006(7) 0.001(8) 0.001(9)
N4 0.012(8) 0.057(13) 0.046(9) -0.012(9) -0.001(7) -0.001(9)
N5 0.067(14) 0.054(13) 0.038(9) 0.001(10) -0.024(9) -0.005(12)
C1 0.044(13) 0.034(13) 0.047(13) -0.014(11) 0.004(10) -0.032(11)
C2 0.041(14) 0.047(15) 0.041(11) 0.023(11) -0.015(9) 0.010(12)
C3 0.036(12) 0.045(13) 0.047(11) 0.024(11) -0.030(10) -0.006(13)
C6 0.069(16) 0.037(11) 0.044(11) -0.005(13) 0.005(14) -0.005(11)
C7 0.073(18) 0.046(16) 0.064(14) -0.025(13) 0.038(13) -0.007(15)
C8 0.044(12) 0.043(13) 0.040(10) -0.007(11) 0.010(11) -0.003(10)
C9 0.042(12) 0.044(13) 0.029(10) 0.000(10) -0.005(9) -0.015(10)
C10 0.022(8) 0.009(9) 0.039(8) 0.002(8) 0.009(9) 0.006(7)
C11 0.057(14) 0.017(10) 0.032(9) 0.003(9) 0.003(9) -0.016(11)
C12 0.016(9) 0.050(14) 0.040(11) 0.005(11) -0.008(9) -0.007(9)
C13 0.056(14) 0.061(15) 0.018(10) 0.003(10) -0.005(9) 0.014(12)
C14 0.083(19) 0.049(15) 0.034(11) 0.010(11) 0.005(12) 0.017(15)
C15 0.058(14) 0.041(13) 0.033(10) -0.008(11) 0.010(11) -0.010(11)
C16 0.033(10) 0.046(12) 0.022(9) -0.012(9) -0.003(9) 0.009(9)
C17 0.068(17) 0.10(2) 0.009(9) -0.005(9) -0.002(8) -0.007(15)
C18 0.050(15) 0.067(18) 0.036(11) 0.006(11) 0.017(10) 0.033(14)
C19 0.049(13) 0.022(10) 0.061(12) -0.013(11) -0.022(12) -0.002(10)
C20 0.023(10) 0.052(13) 0.053(11) -0.040(12) -0.007(11) 0.000(10)
C21 0.044(13) 0.046(15) 0.017(8) 0.007(9) 0.001(8) 0.001(11)
C22 0.054(15) 0.030(13) 0.055(12) 0.008(11) 0.009(11) -0.011(12)
C23 0.046(15) 0.067(18) 0.050(12) -0.002(12) -0.021(11) -0.016(14)
C24 0.10(2) 0.043(16) 0.082(19) -0.022(14) -0.039(17) 0.028(16)
C25 0.19(4) 0.08(3) 0.11(3) 0.00(2) -0.09(3) 0.04(3)
C26 0.20(4) 0.09(2) 0.16(3) -0.06(3) -0.10(4) 0.10(3)
C27 0.16(3) 0.051(18) 0.086(19) -0.024(15) -0.06(2) 0.05(2)
C28 0.057(15) 0.036(13) 0.042(11) -0.008(9) -0.015(10) 0.005(12)
C29 0.041(11) 0.023(10) 0.016(7) -0.008(9) -0.008(9) 0.006(8)
C30 0.027(11) 0.045(13) 0.063(16) -0.018(12) 0.000(9) -0.016(11)
C31 0.08(2) 0.09(2) 0.063(15) 0.002(15) -0.051(14) 0.008(17)
C32 0.062(17) 0.040(15) 0.076(16) 0.012(13) -0.043(13) 0.003(13)
C33 0.085(18) 0.005(10) 0.089(19) 0.001(12) 0.006(17) 0.006(11)
C34 0.058(15) 0.034(14) 0.039(11) -0.018(10) -0.008(10) -0.001(11)
C35 0.038(12) 0.047(14) 0.060(13) -0.008(14) 0.016(13) -0.001(10)
C36 0.040(14) 0.10(2) 0.044(12) -0.022(13) -0.005(10) -0.008(15)
C38 0.168 0.18(4) 0.21(5) -0.07(4) 0.14(3) -0.03(4)
C39 0.13(4) 0.23(5) 0.48(10) -0.28(7) -0.14(6) 0.10(4)
C42 0.06(2) 0.18(4) 0.17(4) 0.05(3) -0.05(2) -0.01(3)
C43 0.24(5) 0.22(5) 0.09(3) 0.03(3) 0.06(3) 0.07(4)
C44 0.035(15) 0.10(2) 0.15(3) -0.09(2) 0.000(17) 0.010(16)
C45 0.052(15) 0.046(15) 0.041(11) -0.009(10) -0.015(10) -0.006(12)

loop_
_atom_type_symbol
_atom_type_description
_atom_type_scat_dispersion_real
_atom_type_scat_dispersion_imag
_atom_type_scat_source
C C 0.0033 0.0016 'International Tables Vol C Tables 4.2.6.8 and 6.1.1.4'
H H 0.0000 0.0000 'International Tables Vol C Tables 4.2.6.8 and 6.1.1.4'
N N 0.0061 0.0033 'International Tables Vol C Tables 4.2.6.8 and 6.1.1.4'
O O 0.0106 0.0060 'International Tables Vol C Tables 4.2.6.8 and 6.1.1.4'
Re Re -1.0185 7.2310 'International Tables Vol C Tables 4.2.6.8 and 6.1.1.4'
Pt Pt -1.7033 8.3905 'International Tables Vol C Tables 4.2.6.8 and 6.1.1.4'
Cl Cl 0.1484 0.1585 'International Tables Vol C Tables 4.2.6.8 and 6.1.1.4'

loop_
_geom_angle_atom_site_label_1
_geom_angle_atom_site_label_2
_geom_angle_atom_site_label_3
_geom_angle
_geom_angle_site_symmetry_1
_geom_angle_site_symmetry_3
_geom_angle_publ_flag
C22 Pt1 O4 95.0(8) . . ?
C22 Pt1 N4 79.8(9) . . ?
O4 Pt1 N4 174.6(6) . . ?
C22 Pt1 O5 171.4(8) . . ?
O4 Pt1 O5 93.4(6) . . ?
N4 Pt1 O5 91.7(7) . . ?
C2 Re1 C1 89.0(8) . . ?
C2 Re1 C3 90.4(10) . . ?
C1 Re1 C3 89.9(8) . . ?
C2 Re1 N1 170.6(7) . . ?
C1 Re1 N1 99.3(7) . . ?
C3 Re1 N1 94.2(8) . . ?
C2 Re1 N2 97.3(7) . . ?
C1 Re1 N2 172.2(7) . . ?
C3 Re1 N2 94.7(7) . . ?
N1 Re1 N2 74.1(6) . . ?
C2 Re1 Cl1 91.9(7) . . ?
C1 Re1 Cl1 92.1(6) . . ?
C3 Re1 Cl1 176.9(6) . . ?
N1 Re1 Cl1 83.3(4) . . ?
N2 Re1 Cl1 83.0(4) . . ?
C37 O4 Pt1 120.8(14) . . ?
C35 O5 Pt1 121.8(13) . . ?
C10 N1 C4 106.4(15) . . ?
C10 N1 Re1 114.5(13) . . ?
C4 N1 Re1 137.4(11) . . ?
C11 N2 C15 118.9(17) . . ?
C11 N2 Re1 118.8(12) . . ?
C15 N2 Re1 122.1(14) . . ?
C9 N3 C10 105.0(14) . . ?
C9 N3 C16 127.5(16) . . ?
C10 N3 C16 127.4(16) . . ?
C34 N4 C30 119.8(18) . . ?
C34 N4 Pt1 122.7(13) . . ?
C30 N4 Pt1 117.5(15) . . ?
C29 N5 C28 109.2(16) . . ?
C29 N5 C19 129.5(19) . . ?
C28 N5 C19 120.6(18) . . ?
O1 C1 Re1 176.5(17) . . ?
O2 C2 Re1 177.8(17) . . ?
O3 C3 Re1 172.4(19) . . ?
N1 C4 C5 133.1(11) . . ?
N1 C4 C9 106.9(10) . . ?
C5 C4 C9 120.0 . . ?
C6 C5 C4 120.0 . . ?
C7 C6 C5 120.0 . . ?
C6 C7 C8 120.0 . . ?
C9 C8 C7 120.0 . . ?
N3 C9 C8 130.1(11) . . ?
N3 C9 C4 109.6(11) . . ?
C8 C9 C4 120.0 . . ?
N1 C10 N3 112.0(15) . . ?
N1 C10 C11 120.6(17) . . ?
N3 C10 C11 127.3(17) . . ?
N2 C11 C12 121.5(18) . . ?
N2 C11 C10 110.0(16) . . ?
C12 C11 C10 128.0(18) . . ?
C11 C12 C13 121.9(19) . . ?
C12 C13 C14 117.9(18) . . ?
C13 C14 C15 117(2) . . ?
N2 C15 C14 123(2) . . ?
C17 C16 C21 120.1(17) . . ?
C17 C16 N3 120.2(16) . . ?
C21 C16 N3 119.1(16) . . ?
C16 C17 C18 120.4(17) . . ?
C19 C18 C17 121(2) . . ?
C18 C19 N5 124(2) . . ?
C18 C19 C20 118(2) . . ?
N5 C19 C20 118(2) . . ?
C21 C20 C19 120(2) . . ?
C20 C21 C16 120.6(19) . . ?
C29 C22 C23 101.8(18) . . ?
C29 C22 Pt1 119.0(16) . . ?
C23 C22 Pt1 139.2(17) . . ?
C22 C23 C24 134(2) . . ?
C22 C23 C28 108.8(19) . . ?
C24 C23 C28 117(2) . . ?
C25 C24 C23 120(3) . . ?
C24 C25 C26 124(3) . . ?
C27 C26 C25 120(3) . . ?
C26 C27 C28 118(3) . . ?
N5 C28 C27 135(2) . . ?
N5 C28 C23 104.5(19) . . ?
C27 C28 C23 121(2) . . ?
N5 C29 C22 115.4(18) . . ?
N5 C29 C30 131.3(17) . . ?
C22 C29 C30 112.1(17) . . ?
C31 C30 N4 121(2) . . ?
C31 C30 C29 128(2) . . ?
N4 C30 C29 111.1(17) . . ?
C30 C31 C32 119(2) . . ?
C33 C32 C31 121(2) . . ?
C32 C33 C34 115.4(18) . . ?
N4 C34 C33 122.8(18) . . ?
C36 C35 O5 125(2) . . ?
C36 C35 C44 124(3) . . ?
O5 C35 C44 110(2) . . ?
C35 C36 C37 131(2) . . ?
C36 C37 O4 127(2) . . ?
C36 C37 C45 122(2) . . ?
O4 C37 C45 111(2) . . ?
C40 C44 C38 108(3) . . ?
C40 C44 C35 119(3) . . ?
C38 C44 C35 102(3) . . ?
C40 C44 C39 116(4) . . ?
C38 C44 C39 97(3) . . ?
C35 C44 C39 112(2) . . ?
C41 C45 C42 110(3) . . ?
C41 C45 C37 115(2) . . ?
C42 C45 C37 112(2) . . ?
C41 C45 C43 106(3) . . ?
C42 C45 C43 106(3) . . ?
C37 C45 C43 107(2) . . ?

loop_
_geom_bond_atom_site_label_1
_geom_bond_atom_site_label_2
_geom_bond_distance
_geom_bond_site_symmetry_2
_geom_bond_publ_flag
Pt1 C22 1.92(2) . ?
Pt1 O4 2.015(13) . ?
Pt1 N4 2.008(16) . ?
Pt1 O5 2.066(14) . ?
Re1 C2 1.88(3) . ?
Re1 C1 1.92(2) . ?
Re1 C3 1.96(2) . ?
Re1 N1 2.157(18) . ?
Re1 N2 2.212(14) . ?
Re1 Cl1 2.455(6) . ?
O1 C1 1.15(2) . ?
O2 C2 1.21(3) . ?
O3 C3 1.07(2) . ?
O4 C37 1.35(3) . ?
O5 C35 1.33(3) . ?
N1 C10 1.32(2) . ?
N1 C4 1.371(19) . ?
N2 C11 1.32(2) . ?
N2 C15 1.32(2) . ?
N3 C9 1.326(18) . ?
N3 C10 1.38(2) . ?
N3 C16 1.45(2) . ?
N4 C34 1.29(2) . ?
N4 C30 1.38(3) . ?
N5 C29 1.29(2) . ?
N5 C28 1.39(3) . ?
N5 C19 1.41(3) . ?
C4 C5 1.3900 . ?
C4 C9 1.3900 . ?
C5 C6 1.3900 . ?
C6 C7 1.3900 . ?
C7 C8 1.3900 . ?
C8 C9 1.3900 . ?
C10 C11 1.51(2) . ?
C11 C12 1.36(3) . ?
C12 C13 1.36(3) . ?
C13 C14 1.39(3) . ?
C14 C15 1.43(3) . ?
C16 C17 1.36(3) . ?
C16 C21 1.38(2) . ?
C17 C18 1.39(3) . ?
C18 C19 1.38(3) . ?
C19 C20 1.42(2) . ?
C20 C21 1.38(3) . ?
C22 C29 1.41(3) . ?
C22 C23 1.42(3) . ?
C23 C24 1.44(3) . ?
C23 C28 1.47(3) . ?
C24 C25 1.30(4) . ?
C25 C26 1.43(4) . ?
C26 C27 1.36(4) . ?
C27 C28 1.43(3) . ?
C29 C30 1.49(3) . ?
C30 C31 1.35(3) . ?
C31 C32 1.38(3) . ?
C32 C33 1.37(3) . ?
C33 C34 1.45(3) . ?
C35 C36 1.31(3) . ?
C35 C44 1.51(3) . ?
C36 C37 1.34(3) . ?
C37 C45 1.52(3) . ?
C38 C44 1.50(5) . ?
C39 C44 1.53(5) . ?
C40 C44 1.34(4) . ?
C41 C45 1.47(3) . ?
C42 C45 1.46(4) . ?
C43 C45 1.56(4) . ?
